data_7126865
loop_
_publ_author_name
'Zhang, Chunyan'
'Zhao, Haowen'
'Li, Zehua'
'Liang, Zuyu'
'Qi, Shuo'
'Cai, Mingyu'
'Zhang, Sheng'
'Jia, Xiaofei'
'Zhang, Guoying'
'Hu, Mao-Lin'

_publ_section_title
;
 Rapid access to 3-aminoindazoles from nitriles with hydrazines: a
 strategy to overcome the basicity barrier imparted by hydrazines.
;
_journal_issue 66
_journal_name_full 'Chemical communications (Cambridge, England)'
_journal_page_first 9521
_journal_page_last 9524
_journal_paper_doi 10.1039/d0cc03789c
_journal_volume 56
_journal_year 2020
_chemical_formula_moiety 'C13 H10 Br N3'
_chemical_formula_sum 'C13 H10 Br N3'
_chemical_formula_weight 288.15
_space_group_crystal_system monoclinic
_space_group_IT_number 14
_space_group_name_Hall '-P 2yn'
_space_group_name_H-M_alt 'P 1 21/n 1'
_atom_sites_solution_hydrogens mixed
_atom_sites_solution_primary dual
_audit_creation_date 2019-12-10
_audit_creation_method
;
Olex2 1.2
(compiled 2018.05.29 svn.r3508 for OlexSys, GUI svn.r5506)
;
_audit_update_record
;
2020-05-04 deposited with the CCDC.	2020-07-09 downloaded from the CCDC.
;
_cell_angle_alpha 90
_cell_angle_beta 95.208(2)
_cell_angle_gamma 90
_cell_formula_units_Z 4
_cell_length_a 13.7045(3)
_cell_length_b 4.14060(10)
_cell_length_c 20.5390(4)
_cell_measurement_reflns_used 3310
_cell_measurement_temperature 293
_cell_measurement_theta_max 72.2470
_cell_measurement_theta_min 3.7330
_cell_volume 1160.67(4)
_computing_cell_refinement 'CrysAlisPro 1.171.39.34b (Rigaku OD, 2017)'
_computing_data_collection 'CrysAlisPro 1.171.39.34b (Rigaku OD, 2017)'
_computing_data_reduction 'CrysAlisPro 1.171.39.34b (Rigaku OD, 2017)'
_computing_molecular_graphics 'Olex2 (Dolomanov et al., 2009)'
_computing_publication_material 'Olex2 (Dolomanov et al., 2009)'
_computing_structure_refinement 'ShelXL (Sheldrick, 2015)'
_computing_structure_solution 'ShelXT (Sheldrick, 2015)'
_diffrn_ambient_temperature 293
_diffrn_detector 'CCD plate'
_diffrn_detector_type HyPix
_diffrn_measured_fraction_theta_full 0.999
_diffrn_measured_fraction_theta_max 0.999
_diffrn_measurement_details
;
List of Runs (angles in degrees, time in seconds):

  # Type    Start    End  Width  t~exp~   \w     \q     \k     \f   Frames
#--------------------------------------------------------------------------
  1  \w    -38.00  35.00   0.50    0.05    --   37.97 -57.00   0.00  146
  2  \w     44.00  69.00   0.50    0.05    --   37.97-129.00 132.00   50
  3  \w     86.00 120.00   0.50    0.06    --  112.45-129.00 132.00   68
  4  \w     39.00 106.00   0.50    0.06    --  112.45 -94.00 -30.00  134
  5  \w     92.00 123.00   0.50    0.06    --  112.45-140.00 -40.00   62
  6  \w     52.00  80.00   0.50    0.06    --  112.45 -94.00-180.00   56
  7  \w    145.00 173.00   0.50    0.06    --  112.45  45.00 -60.00   56
  8  \w    105.00 147.00   0.50    0.06    --  112.45 129.00-154.00   84
  9  \w     79.00 119.00   0.50    0.06    --  112.45  45.00 -60.00   80
 10  \w     29.00  55.00   0.50    0.06    --  112.45 -94.00  60.00   52
 11  \w   -103.00 -68.00   0.50    0.05    --  -37.97-129.00 132.00   70
 12  \w   -109.00 -65.00   0.50    0.05    --  -37.97 -57.00  30.00   88
 13  \w    -51.00  -9.00   0.50    0.05    --  -37.97 -57.00  30.00   84
 14  \w   -111.00 -61.00   0.50    0.05    --  -37.97-140.00 -40.00  100
 15  \w   -151.00 -60.00   0.50    0.06    --  -98.50-140.00 -40.00  182
 16  \w   -166.00 -84.00   0.50    0.06    --  -98.50-129.00 132.00  164
 17  \w   -168.00 -86.00   0.50    0.06    --  -98.50 -94.00  60.00  164
 18  \w   -172.00 -80.00   0.50    0.06    --  -98.50 -94.00-120.00  184
 19  \w    -81.00 -17.00   0.50    0.06    --  -98.50 111.00   0.00  128
 20  \w    -92.00 -29.00   0.50    0.05    --  -37.97 129.00-154.00  126
 21  \w    -82.00 -57.00   0.50    0.06    --  -98.50 129.00-154.00   50
;
_diffrn_measurement_device 'four-circle diffractometer'
_diffrn_measurement_device_type 'XtaLAB Synergy, Dualflex, HyPix'
_diffrn_measurement_method '\w scans'
_diffrn_orient_matrix_type 'CrysAlisPro convention (1999,Acta A55,543-557)'
_diffrn_orient_matrix_UB_11 0.0199233000
_diffrn_orient_matrix_UB_12 0.3649538000
_diffrn_orient_matrix_UB_13 0.0075769000
_diffrn_orient_matrix_UB_21 0.1075633000
_diffrn_orient_matrix_UB_22 -0.0711000000
_diffrn_orient_matrix_UB_23 0.0241792000
_diffrn_orient_matrix_UB_31 0.0279443000
_diffrn_orient_matrix_UB_32 0.0145368000
_diffrn_orient_matrix_UB_33 -0.0709003000
_diffrn_radiation_monochromator mirror
_diffrn_radiation_probe x-ray
_diffrn_radiation_type CuK\a
_diffrn_radiation_wavelength 1.54184
_diffrn_reflns_av_R_equivalents 0.0272
_diffrn_reflns_av_unetI/netI 0.0299
_diffrn_reflns_Laue_measured_fraction_full 0.999
_diffrn_reflns_Laue_measured_fraction_max 0.999
_diffrn_reflns_limit_h_max 16
_diffrn_reflns_limit_h_min -16
_diffrn_reflns_limit_k_max 4
_diffrn_reflns_limit_k_min -4
_diffrn_reflns_limit_l_max 21
_diffrn_reflns_limit_l_min -24
_diffrn_reflns_number 5424
_diffrn_reflns_point_group_measured_fraction_full 0.999
_diffrn_reflns_point_group_measured_fraction_max 0.999
_diffrn_reflns_theta_full 67.026
_diffrn_reflns_theta_max 67.026
_diffrn_reflns_theta_min 3.727
_diffrn_source 'micro-focus sealed X-ray tube'
_diffrn_source_type 'PhotonJet (Cu) X-ray Source'
_exptl_absorpt_coefficient_mu 4.650
_exptl_absorpt_correction_T_max 1.00000
_exptl_absorpt_correction_T_min 0.18505
_exptl_absorpt_correction_type multi-scan
_exptl_absorpt_process_details
;
CrysAlisPro 1.171.39.34b (Rigaku Oxford Diffraction, 2017)
Empirical absorption correction using spherical harmonics,
 implemented in SCALE3 ABSPACK scaling algorithm.
;
_exptl_crystal_colour 'clear colourless'
_exptl_crystal_colour_lustre clear
_exptl_crystal_colour_primary colourless
_exptl_crystal_density_diffrn 1.649
_exptl_crystal_description block
_exptl_crystal_F_000 576
_exptl_crystal_size_max 0.2
_exptl_crystal_size_mid 0.2
_exptl_crystal_size_min 0.2
_refine_diff_density_max 0.530
_refine_diff_density_min -0.858
_refine_diff_density_rms 0.125
_refine_ls_extinction_method none
_refine_ls_goodness_of_fit_ref 1.050
_refine_ls_hydrogen_treatment constr
_refine_ls_matrix_type full
_refine_ls_number_parameters 155
_refine_ls_number_reflns 2051
_refine_ls_number_restraints 0
_refine_ls_restrained_S_all 1.050
_refine_ls_R_factor_all 0.0415
_refine_ls_R_factor_gt 0.0400
_refine_ls_shift/su_max 0.001
_refine_ls_shift/su_mean 0.000
_refine_ls_structure_factor_coef Fsqd
_refine_ls_weighting_details 'w=1/[\s^2^(Fo^2^)+(0.0728P)^2^+0.5134P] where P=(Fo^2^+2Fc^2^)/3'
_refine_ls_weighting_scheme calc
_refine_ls_wR_factor_gt 0.1084
_refine_ls_wR_factor_ref 0.1103
_reflns_Friedel_coverage 0.000
_reflns_number_gt 1918
_reflns_number_total 2051
_reflns_threshold_expression 'I > 2\s(I)'
_cod_data_source_file d0cc03789c2.cif
_cod_data_source_block 1
_cod_depositor_comments 'Adding full bibliography for 7126865.cif.'
_cod_database_code 7126865
_shelx_shelxl_version_number 2018/3
_chemical_oxdiff_usercomment 'c h n Br'
_shelx_space_group_comment
;
The symmetry employed for this shelxl refinement is uniquely defined
by the following loop, which should always be used as a source of
symmetry information in preference to the above space-group names.
They are only intended as comments.
;
_shelx_estimated_absorpt_t_max 0.456
_shelx_estimated_absorpt_t_min 0.456
_reflns_odcompleteness_completeness 99.83
_reflns_odcompleteness_iscentric 1
_reflns_odcompleteness_theta 66.97
_olex2_refinement_description
;
1. Fixed Uiso
 At 1.2 times of:
  All C(H) groups, All N(H,H) groups
2.a Rotating group:
 N3(H3A,H3B)
2.b Aromatic/amide H refined with riding coordinates:
 C2(H2), C3(H3), C6(H6), C9(H9), C10(H10), C11(H11), C12(H12), C13(H13)
;
_olex2_submission_special_instructions 'No special instructions were received'
_oxdiff_exptl_absorpt_empirical_details
;
Empirical correction (ABSPACK) includes:
- Absorption correction using spherical harmonics
- Frame scaling
;
_oxdiff_exptl_absorpt_empirical_full_max 4.269
_oxdiff_exptl_absorpt_empirical_full_min 0.536

loop_
_space_group_symop_operation_xyz
'x, y, z'
'-x+1/2, y+1/2, -z+1/2'
'-x, -y, -z'
'x-1/2, -y-1/2, z-1/2'

loop_
_atom_site_label
_atom_site_type_symbol
_atom_site_fract_x
_atom_site_fract_y
_atom_site_fract_z
_atom_site_U_iso_or_equiv
_atom_site_adp_type
_atom_site_occupancy
_atom_site_site_symmetry_order
_atom_site_calc_flag
_atom_site_refinement_flags_posn
_atom_site_refinement_flags_adp
_atom_site_refinement_flags_occupancy
_atom_site_disorder_assembly
_atom_site_disorder_group
Br1 Br 0.92953(2) 0.29009(9) 0.75846(2) 0.05088(18) Uani 1 1 d . . . . .
N1 N 0.72298(19) 0.7453(6) 0.50592(12) 0.0420(6) Uani 1 1 d . . . . .
N2 N 0.62706(17) 0.6541(6) 0.51367(12) 0.0423(5) Uani 1 1 d . . . . .
N3 N 0.54552(16) 0.3987(8) 0.59547(11) 0.0503(6) Uani 1 1 d . . . . .
H3A H 0.560377 0.279215 0.629341 0.060 Uiso 1 1 d GR . . . .
H3B H 0.511316 0.561189 0.606649 0.060 Uiso 1 1 d GR . . . .
C1 C 0.86773(18) 0.4396(7) 0.67756(12) 0.0405(6) Uani 1 1 d . . . . .
C2 C 0.92526(19) 0.6022(8) 0.63455(14) 0.0441(6) Uani 1 1 d . . . . .
H2 H 0.991467 0.636182 0.646808 0.053 Uiso 1 1 calc R . . . .
C3 C 0.8856(2) 0.7109(7) 0.57515(16) 0.0451(7) Uani 1 1 d . . . . .
H3 H 0.923856 0.816640 0.546619 0.054 Uiso 1 1 calc R . . . .
C4 C 0.78460(19) 0.6574(7) 0.55850(13) 0.0383(6) Uani 1 1 d . . . . .
C5 C 0.72756(17) 0.5031(7) 0.60247(12) 0.0375(5) Uani 1 1 d . . . . .
C6 C 0.76917(18) 0.3879(8) 0.66294(12) 0.0409(6) Uani 1 1 d . . . . .
H6 H 0.731747 0.281429 0.691831 0.049 Uiso 1 1 calc R . . . .
C7 C 0.63012(17) 0.5105(7) 0.57117(12) 0.0400(6) Uani 1 1 d . . . . .
C8 C 0.74413(19) 0.8746(7) 0.44465(13) 0.0391(6) Uani 1 1 d . . . . .
C9 C 0.6749(2) 1.0663(8) 0.40947(13) 0.0458(6) Uani 1 1 d . . . . .
H9 H 0.616016 1.114943 0.426510 0.055 Uiso 1 1 calc R . . . .
C10 C 0.6940(3) 1.1847(8) 0.34882(16) 0.0531(8) Uani 1 1 d . . . . .
H10 H 0.647541 1.311516 0.324940 0.064 Uiso 1 1 calc R . . . .
C11 C 0.7822(3) 1.1149(8) 0.32352(15) 0.0548(8) Uani 1 1 d . . . . .
H11 H 0.794977 1.195681 0.282901 0.066 Uiso 1 1 calc R . . . .
C12 C 0.8505(2) 0.9264(8) 0.35870(15) 0.0507(7) Uani 1 1 d . . . . .
H12 H 0.909535 0.880358 0.341679 0.061 Uiso 1 1 calc R . . . .
C13 C 0.8326(2) 0.8038(7) 0.41916(16) 0.0453(7) Uani 1 1 d . . . . .
H13 H 0.879073 0.675351 0.442579 0.054 Uiso 1 1 calc R . . . .

loop_
_atom_site_aniso_label
_atom_site_aniso_U_11
_atom_site_aniso_U_22
_atom_site_aniso_U_33
_atom_site_aniso_U_23
_atom_site_aniso_U_13
_atom_site_aniso_U_12
Br1 0.0412(2) 0.0672(3) 0.0421(2) 0.00240(12) -0.00793(15) 0.00621(13)
N1 0.0299(12) 0.0580(15) 0.0373(13) 0.0025(9) -0.0006(10) -0.0022(9)
N2 0.0278(11) 0.0601(15) 0.0382(12) -0.0023(11) -0.0010(9) -0.0005(10)
N3 0.0321(11) 0.0789(19) 0.0397(12) 0.0024(12) 0.0029(9) -0.0031(12)
C1 0.0331(12) 0.0476(16) 0.0392(13) -0.0031(12) -0.0049(10) 0.0032(11)
C2 0.0288(12) 0.0520(16) 0.0501(15) 0.0007(13) -0.0035(10) -0.0021(12)
C3 0.0314(14) 0.0544(18) 0.0488(17) 0.0019(12) 0.0003(12) -0.0058(11)
C4 0.0328(13) 0.0441(15) 0.0372(13) -0.0030(11) -0.0015(10) -0.0004(11)
C5 0.0292(11) 0.0461(15) 0.0367(12) -0.0043(11) -0.0001(9) 0.0000(11)
C6 0.0326(12) 0.0526(16) 0.0375(13) -0.0006(12) 0.0023(10) -0.0001(12)
C7 0.0299(11) 0.0535(16) 0.0362(12) -0.0058(12) 0.0007(9) -0.0007(12)
C8 0.0388(13) 0.0419(14) 0.0362(13) -0.0021(11) 0.0005(10) -0.0051(11)
C9 0.0421(13) 0.0480(17) 0.0461(14) -0.0012(12) -0.0035(11) -0.0032(13)
C10 0.0577(19) 0.0498(18) 0.0489(17) 0.0063(13) -0.0122(14) -0.0055(14)
C11 0.068(2) 0.0525(18) 0.0439(15) 0.0020(14) 0.0053(14) -0.0163(16)
C12 0.0526(16) 0.0499(18) 0.0513(15) -0.0055(14) 0.0140(13) -0.0089(14)
C13 0.0400(15) 0.0469(17) 0.0490(16) 0.0009(12) 0.0033(12) 0.0002(12)

loop_
_atom_type_symbol
_atom_type_description
_atom_type_scat_dispersion_real
_atom_type_scat_dispersion_imag
_atom_type_scat_source
C C 0.0181 0.0091 'International Tables Vol C Tables 4.2.6.8 and 6.1.1.4'
H H 0.0000 0.0000 'International Tables Vol C Tables 4.2.6.8 and 6.1.1.4'
Br Br -0.6763 1.2805 'International Tables Vol C Tables 4.2.6.8 and 6.1.1.4'
N N 0.0311 0.0180 'International Tables Vol C Tables 4.2.6.8 and 6.1.1.4'

loop_
_geom_angle_atom_site_label_1
_geom_angle_atom_site_label_2
_geom_angle_atom_site_label_3
_geom_angle
_geom_angle_site_symmetry_1
_geom_angle_site_symmetry_3
_geom_angle_publ_flag
N2 N1 C8 118.3(3) . . ?
C4 N1 N2 111.2(2) . . ?
C4 N1 C8 130.0(2) . . ?
C7 N2 N1 105.7(2) . . ?
H3A N3 H3B 109.1 . . ?
C7 N3 H3A 109.8 . . ?
C7 N3 H3B 109.2 . . ?
C2 C1 Br1 118.31(19) . . ?
C6 C1 Br1 119.5(2) . . ?
C6 C1 C2 122.2(2) . . ?
C1 C2 H2 119.4 . . ?
C3 C2 C1 121.2(2) . . ?
C3 C2 H2 119.4 . . ?
C2 C3 H3 121.1 . . ?
C2 C3 C4 117.8(3) . . ?
C4 C3 H3 121.1 . . ?
N1 C4 C3 132.4(3) . . ?
N1 C4 C5 107.0(2) . . ?
C5 C4 C3 120.5(3) . . ?
C4 C5 C6 121.3(2) . . ?
C4 C5 C7 104.7(2) . . ?
C6 C5 C7 133.9(2) . . ?
C1 C6 C5 117.0(2) . . ?
C1 C6 H6 121.5 . . ?
C5 C6 H6 121.5 . . ?
N2 C7 N3 120.9(2) . . ?
N2 C7 C5 111.4(2) . . ?
N3 C7 C5 127.6(2) . . ?
C9 C8 N1 119.4(2) . . ?
C9 C8 C13 120.1(3) . . ?
C13 C8 N1 120.5(3) . . ?
C8 C9 H9 120.2 . . ?
C10 C9 C8 119.6(3) . . ?
C10 C9 H9 120.2 . . ?
C9 C10 H10 119.8 . . ?
C9 C10 C11 120.3(3) . . ?
C11 C10 H10 119.8 . . ?
C10 C11 H11 120.1 . . ?
C12 C11 C10 119.7(3) . . ?
C12 C11 H11 120.1 . . ?
C11 C12 H12 119.6 . . ?
C11 C12 C13 120.9(3) . . ?
C13 C12 H12 119.6 . . ?
C8 C13 H13 120.3 . . ?
C12 C13 C8 119.4(3) . . ?
C12 C13 H13 120.3 . . ?

loop_
_geom_bond_atom_site_label_1
_geom_bond_atom_site_label_2
_geom_bond_distance
_geom_bond_site_symmetry_2
_geom_bond_publ_flag
Br1 C1 1.899(3) . ?
N1 N2 1.391(4) . ?
N1 C4 1.359(4) . ?
N1 C8 1.421(4) . ?
N2 C7 1.320(4) . ?
N3 H3A 0.8628 . ?
N3 H3B 0.8629 . ?
N3 C7 1.383(3) . ?
C1 C2 1.408(4) . ?
C1 C6 1.373(3) . ?
C2 H2 0.9300 . ?
C2 C3 1.366(4) . ?
C3 H3 0.9300 . ?
C3 C4 1.413(4) . ?
C4 C5 1.401(4) . ?
C5 C6 1.403(4) . ?
C5 C7 1.429(3) . ?
C6 H6 0.9300 . ?
C8 C9 1.389(4) . ?
C8 C13 1.394(4) . ?
C9 H9 0.9300 . ?
C9 C10 1.386(4) . ?
C10 H10 0.9300 . ?
C10 C11 1.389(5) . ?
C11 H11 0.9300 . ?
C11 C12 1.373(5) . ?
C12 H12 0.9300 . ?
C12 C13 1.384(4) . ?
C13 H13 0.9300 . ?
